data_7716555
loop_
_publ_author_name
'Bisarya, Akshara'
'Dhole, Sunil'
'Kumar, Akshai'

_publ_section_title
;
 Efficient net transfer-dehydrogenation of glycerol: NNN pincer-Mn and
 manganese chloride as a catalyst unlocks the effortless production of
 lactic acid and isopropanol.
;
_journal_issue 30
_journal_name_full 'Dalton transactions (Cambridge, England : 2003)'
_journal_page_first 12698
_journal_page_last 12709
_journal_paper_doi 10.1039/d4dt01731e
_journal_volume 53
_journal_year 2024
_chemical_formula_moiety 'C19 H26 Cl2 Mn N3'
_chemical_formula_sum 'C19 H26 Cl2 Mn N3'
_chemical_formula_weight 422.27
_chemical_name_common (Cy2NNN)MnCl2
_chemical_name_systematic (Cy2NNN)MnCl2
_space_group_crystal_system monoclinic
_space_group_IT_number 14
_space_group_name_Hall '-P 2ybc'
_space_group_name_H-M_alt 'P 1 21/c 1'
_atom_sites_solution_hydrogens geom
_audit_creation_date 2024-06-28
_audit_creation_method
;
Olex2 1.5
(compiled 2023.03.06 svn.rbb2c1857 for OlexSys, GUI svn.r6748)
;
_audit_update_record
;
2024-07-02 deposited with the CCDC.	2024-07-04 downloaded from the CCDC.
;
_cell_angle_alpha 90
_cell_angle_beta 100.367(6)
_cell_angle_gamma 90
_cell_formula_units_Z 4
_cell_length_a 7.7457(18)
_cell_length_b 15.224(4)
_cell_length_c 17.898(4)
_cell_measurement_reflns_used 9775
_cell_measurement_temperature 298(2)
_cell_measurement_theta_max 25.61
_cell_measurement_theta_min 2.67
_cell_volume 2076.1(9)
_computing_cell_refinement 'SAINT V8.40B (Bruker AXS LLC, 2019)'
_computing_data_collection 'Bruker APEX4 v2022.1-0'(Bruker AXS Inc., 2022)'
_computing_data_reduction 'SAINT V8.40B (Bruker AXS LLC, 2019)'
_computing_molecular_graphics 'Olex2 1.5 (Dolomanov et al., 2009)'
_computing_publication_material 'Olex2 1.5 (Dolomanov et al., 2009)'
_computing_structure_refinement 'SHELXL 2018/3 (Sheldrick, 2015)'
_computing_structure_solution 'SHELXT 2018/2 (Sheldrick, 2018)'
_diffrn_ambient_temperature 298.00
_diffrn_detector CPAD
_diffrn_detector_area_resol_mean 7.39
_diffrn_detector_type 'Bruker PHOTON II 7'
_diffrn_measured_fraction_theta_full 0.996
_diffrn_measured_fraction_theta_max 0.996
_diffrn_measurement_device 'three-circle diffractometer'
_diffrn_measurement_device_type 'Bruker D8 QUEST'
_diffrn_measurement_method '\f and \w scans'
_diffrn_radiation_monochromator 'multilayer mirror'
_diffrn_radiation_probe x-ray
_diffrn_radiation_type MoK\a
_diffrn_radiation_wavelength 0.71073
_diffrn_reflns_av_R_equivalents 0.0300
_diffrn_reflns_av_unetI/netI 0.0137
_diffrn_reflns_Laue_measured_fraction_full 0.996
_diffrn_reflns_Laue_measured_fraction_max 0.996
_diffrn_reflns_limit_h_max 9
_diffrn_reflns_limit_h_min -9
_diffrn_reflns_limit_k_max 18
_diffrn_reflns_limit_k_min -18
_diffrn_reflns_limit_l_max 21
_diffrn_reflns_limit_l_min -21
_diffrn_reflns_number 48767
_diffrn_reflns_point_group_measured_fraction_full 0.996
_diffrn_reflns_point_group_measured_fraction_max 0.996
_diffrn_reflns_theta_full 25.242
_diffrn_reflns_theta_max 25.637
_diffrn_reflns_theta_min 2.673
_diffrn_source 'microfocus sealed X-ray tube'
_diffrn_source_current 1.4
_diffrn_source_power 0.07
_diffrn_source_target Mo
_diffrn_source_type 'Incoatec I\mS 3.0'
_diffrn_source_voltage 50.0
_diffrn_standards_number 0
_exptl_absorpt_coefficient_mu 0.900
_exptl_absorpt_correction_T_max 0.7453
_exptl_absorpt_correction_T_min 0.6002
_exptl_absorpt_correction_type multi-scan
_exptl_absorpt_process_details
;
Sevvana, M., Ruf, M., Us\'on, I., Sheldrick, G. M., and Herbst-Irmer, R. (2019)
"Non-merohedral twinning: from minerals to proteins"
Acta. Cryst. D75, 1040-1050.
doi:10.1107/S2059798319010179
;
_exptl_crystal_colour yellow
_exptl_crystal_density_diffrn 1.351
_exptl_crystal_description BLOCK
_exptl_crystal_F_000 880
_exptl_crystal_recrystallization_method 'Re-crystallisation from solvent: Methanol'
_exptl_crystal_size_max 0.32
_exptl_crystal_size_mid 0.24
_exptl_crystal_size_min 0.21
_refine_diff_density_max 0.290
_refine_diff_density_min -0.263
_refine_diff_density_rms 0.042
_refine_ls_extinction_method none
_refine_ls_goodness_of_fit_ref 1.061
_refine_ls_hydrogen_treatment constr
_refine_ls_matrix_type full
_refine_ls_number_parameters 281
_refine_ls_number_reflns 3913
_refine_ls_number_restraints 15
_refine_ls_restrained_S_all 1.062
_refine_ls_R_factor_all 0.0464
_refine_ls_R_factor_gt 0.0359
_refine_ls_shift/su_max 0.000
_refine_ls_shift/su_mean 0.000
_refine_ls_structure_factor_coef Fsqd
_refine_ls_weighting_details 'w=1/[\s^2^(Fo^2^)+(0.0358P)^2^+1.4079P] where P=(Fo^2^+2Fc^2^)/3'
_refine_ls_weighting_scheme calc
_refine_ls_wR_factor_gt 0.0846
_refine_ls_wR_factor_ref 0.0948
_reflns_Friedel_coverage 0.000
_reflns_number_gt 3278
_reflns_number_total 3913
_reflns_threshold_expression 'I > 2\s(I)'
_cod_data_source_file d4dt01731e2.cif
_cod_data_source_block akasab_0m_a
_cod_depositor_comments
;
The following automatic conversions were performed:

data item '_exptl_absorpt_correction_type' value 'Multi-Scan' was
changed to 'multi-scan' in accordance with the
/home/data/users/saulius/crontab/automatic-downloads/rss-feeds/RSC/lib/dictionaries/cif_core.dic
dictionary named 'cif_core.dic' version 2.4.2 last updated on
2011-04-26.

Automatic conversion script
Id: cif_fix_values 8170 2020-07-09 18:12:32Z antanas 

 Adding full bibliography for 7716555--7716558.cif.
;
_cod_original_cell_volume 2076.1(8)
_cod_original_sg_symbol_H-M 'P 21/c'
_cod_database_code 7716555
_shelx_shelxl_version_number 2018/3
_shelx_space_group_comment
;
The symmetry employed for this shelxl refinement is uniquely defined
by the following loop, which should always be used as a source of
symmetry information in preference to the above space-group names.
They are only intended as comments.
;
_olex2_refinement_description
;
1. Fixed Uiso
 At 1.2 times of:
  All C(H) groups, All C(H,H) groups
2. Restrained distances
 N1-C1 \\sim N1-C1A
 with sigma of 0.02
 C1-C2 \\sim C1A-C2A
 with sigma of 0.02
 C1-C5 \\sim C1A-C5A
 with sigma of 0.02
 C2-C6 \\sim C2A-C6A
 with sigma of 0.02
 C3-C4 \\sim C3A-C4A
 with sigma of 0.02
 C3-C5 \\sim C3A-C5A
 with sigma of 0.02
 C4-C6 \\sim C4A-C6A
 with sigma of 0.02
 N1-C2 \\sim N1-C2A
 with sigma of 0.04
 N1-C5 \\sim N1-C5A
 with sigma of 0.04
 C1-C3 \\sim C1A-C3A
 with sigma of 0.04
 C1-C6 \\sim C1A-C6A
 with sigma of 0.04
 C2-C4 \\sim C2A-C4A
 with sigma of 0.04
 C2-C5 \\sim C2A-C5A
 with sigma of 0.04
 C3-C6 \\sim C3A-C6A
 with sigma of 0.04
 C4-C5 \\sim C4A-C5A
 with sigma of 0.04
3. Others
 Sof(C1A)=Sof(H1A)=Sof(C5A)=Sof(H5AA)=Sof(H5AB)=Sof(C3A)=Sof(H3AA)=Sof(H3AB)=
 Sof(C4A)=Sof(H4AA)=Sof(H4AB)=Sof(C6A)=Sof(H6A)=Sof(C2A)=Sof(H2AA)=Sof(H2AB)=1-
 FVAR(1)
 Sof(C1)=Sof(H1)=Sof(C2)=Sof(H2A)=Sof(H2B)=Sof(C3)=Sof(H3A)=Sof(H3B)=Sof(C4)=
 Sof(H4A)=Sof(H4B)=Sof(C5)=Sof(H5A)=Sof(H5B)=Sof(C6)=Sof(H6)=FVAR(1)
4.a Ternary CH refined with riding coordinates:
 C14(H14), C1(H1), C1A(H1A)
4.b Secondary CH2 refined with riding coordinates:
 C15(H15A,H15B), C16(H16A,H16B), C17(H17A,H17B), C18(H18A,H18B), C19(H19A,
 H19B), C2(H2A,H2B), C3(H3A,H3B), C4(H4A,H4B), C5(H5A,H5B), C5A(H5AA,H5AB),
 C3A(H3AA,H3AB), C4A(H4AA,H4AB), C2A(H2AA,H2AB)
4.c Aromatic/amide H refined with riding coordinates:
 C7(H7), C10(H10), C11(H11), C12(H12), C13(H13), C6(H6), C6A(H6A)
;
_olex2_submission_special_instructions 'No special instructions were received'

loop_
_space_group_symop_operation_xyz
'x, y, z'
'-x, y+1/2, -z+1/2'
'-x, -y, -z'
'x, -y-1/2, z-1/2'

loop_
_atom_site_label
_atom_site_type_symbol
_atom_site_fract_x
_atom_site_fract_y
_atom_site_fract_z
_atom_site_U_iso_or_equiv
_atom_site_adp_type
_atom_site_occupancy
_atom_site_site_symmetry_order
_atom_site_calc_flag
_atom_site_refinement_flags_posn
_atom_site_refinement_flags_adp
_atom_site_refinement_flags_occupancy
_atom_site_disorder_assembly
_atom_site_disorder_group
Mn1 Mn 0.45223(4) 0.45713(2) 0.30429(2) 0.04808(13) Uani 1 1 d . . . . .
Cl1 Cl 0.73012(8) 0.44714(6) 0.38022(5) 0.0770(2) Uani 1 1 d . . . . .
Cl2 Cl 0.34211(10) 0.33004(5) 0.23905(4) 0.0693(2) Uani 1 1 d . . . . .
N1 N 0.5367(3) 0.54189(15) 0.20280(13) 0.0664(6) Uani 1 1 d D . . . .
N2 N 0.3085(2) 0.58239(12) 0.29204(10) 0.0450(4) Uani 1 1 d . . . . .
N3 N 0.2655(2) 0.46114(11) 0.39502(10) 0.0429(4) Uani 1 1 d . . . . .
C7 C 0.4640(4) 0.61638(18) 0.19389(16) 0.0678(7) Uani 1 1 d . . . . .
H7 H 0.494431 0.655518 0.158530 0.081 Uiso 1 1 calc R U . . .
C8 C 0.3322(3) 0.64112(16) 0.23902(13) 0.0536(6) Uani 1 1 d . . . . .
C9 C 0.1875(3) 0.59807(14) 0.33514(12) 0.0450(5) Uani 1 1 d . . . . .
C10 C 0.0839(3) 0.67307(16) 0.32499(14) 0.0565(6) Uani 1 1 d . . . . .
H10 H -0.000382 0.682855 0.355067 0.068 Uiso 1 1 calc R U . . .
C11 C 0.1073(4) 0.73257(17) 0.27011(15) 0.0636(7) Uani 1 1 d . . . . .
H11 H 0.037476 0.782585 0.262134 0.076 Uiso 1 1 calc R U . . .
C12 C 0.2344(4) 0.71793(16) 0.22699(15) 0.0626(7) Uani 1 1 d . . . . .
H12 H 0.254386 0.758465 0.190624 0.075 Uiso 1 1 calc R U . . .
C13 C 0.1724(3) 0.53008(14) 0.39156(13) 0.0459(5) Uani 1 1 d . . . . .
H13 H 0.094303 0.537490 0.424925 0.055 Uiso 1 1 calc R U . . .
C14 C 0.2402(3) 0.39526(15) 0.45249(12) 0.0469(5) Uani 1 1 d . . . . .
H14 H 0.170627 0.422020 0.487103 0.056 Uiso 1 1 calc R U . . .
C15 C 0.4141(3) 0.36635(18) 0.49837(15) 0.0643(7) Uani 1 1 d . . . . .
H15A H 0.475957 0.416844 0.523186 0.077 Uiso 1 1 calc R U . . .
H15B H 0.485967 0.340655 0.464913 0.077 Uiso 1 1 calc R U . . .
C16 C 0.3843(4) 0.2990(2) 0.55799(16) 0.0756(8) Uani 1 1 d . . . . .
H16A H 0.496880 0.278460 0.585091 0.091 Uiso 1 1 calc R U . . .
H16B H 0.323148 0.326820 0.594445 0.091 Uiso 1 1 calc R U . . .
C17 C 0.2787(4) 0.22179(19) 0.52249(17) 0.0747(8) Uani 1 1 d . . . . .
H17A H 0.253281 0.183147 0.562223 0.090 Uiso 1 1 calc R U . . .
H17B H 0.347252 0.188958 0.491692 0.090 Uiso 1 1 calc R U . . .
C18 C 0.1082(4) 0.25076(18) 0.47347(16) 0.0684(7) Uani 1 1 d . . . . .
H18A H 0.032849 0.276508 0.505412 0.082 Uiso 1 1 calc R U . . .
H18B H 0.048348 0.199930 0.448313 0.082 Uiso 1 1 calc R U . . .
C19 C 0.1394(3) 0.31750(16) 0.41399(14) 0.0534(6) Uani 1 1 d . . . . .
H19A H 0.205524 0.290434 0.378947 0.064 Uiso 1 1 calc R U . . .
H19B H 0.027806 0.337148 0.385280 0.064 Uiso 1 1 calc R U . . .
C1 C 0.6566(6) 0.5269(3) 0.1462(3) 0.0554(15) Uani 0.660(10) 1 d D . P A 1
H1 H 0.648475 0.571849 0.106520 0.066 Uiso 0.660(10) 1 calc R U P A 1
C2 C 0.6195(11) 0.4305(5) 0.1155(5) 0.084(3) Uani 0.660(10) 1 d D . P A 1
H2A H 0.625269 0.390667 0.158183 0.101 Uiso 0.660(10) 1 calc R U P A 1
H2B H 0.501748 0.427575 0.085884 0.101 Uiso 0.660(10) 1 calc R U P A 1
C3 C 0.9653(13) 0.4917(10) 0.1371(7) 0.122(5) Uani 0.660(10) 1 d D . P A 1
H3A H 0.976149 0.542568 0.105601 0.146 Uiso 0.660(10) 1 calc R U P A 1
H3B H 1.080225 0.479594 0.166971 0.146 Uiso 0.660(10) 1 calc R U P A 1
C4 C 0.9107(11) 0.4181(4) 0.0892(4) 0.093(3) Uani 0.660(10) 1 d D . P A 1
H4A H 0.963684 0.424680 0.044412 0.111 Uiso 0.660(10) 1 calc R U P A 1
H4B H 0.962881 0.366362 0.115781 0.111 Uiso 0.660(10) 1 calc R U P A 1
C5 C 0.8380(8) 0.5132(7) 0.1906(5) 0.106(3) Uani 0.660(10) 1 d D . P A 1
H5A H 0.836914 0.465403 0.226379 0.128 Uiso 0.660(10) 1 calc R U P A 1
H5B H 0.876641 0.565942 0.219258 0.128 Uiso 0.660(10) 1 calc R U P A 1
C6 C 0.7505(14) 0.4011(6) 0.0664(7) 0.119(4) Uani 0.660(10) 1 d D . P A 1
H6 H 0.713455 0.371430 0.020892 0.143 Uiso 0.660(10) 1 calc R U P A 1
C1A C 0.6891(18) 0.4969(8) 0.1742(7) 0.092(6) Uani 0.340(10) 1 d D . P A 2
H1A H 0.739301 0.447453 0.205942 0.111 Uiso 0.340(10) 1 calc R U P A 2
C5A C 0.8167(17) 0.5599(8) 0.1607(9) 0.082(4) Uani 0.340(10) 1 d D . P A 2
H5AA H 0.875243 0.584029 0.208770 0.098 Uiso 0.340(10) 1 calc R U P A 2
H5AB H 0.758089 0.607799 0.130450 0.098 Uiso 0.340(10) 1 calc R U P A 2
C3A C 0.954(2) 0.5191(13) 0.1192(11) 0.083(6) Uani 0.340(10) 1 d D . P A 2
H3AA H 1.015189 0.566077 0.098405 0.100 Uiso 0.340(10) 1 calc R U P A 2
H3AB H 1.038935 0.487752 0.155938 0.100 Uiso 0.340(10) 1 calc R U P A 2
C4A C 0.884(2) 0.4595(14) 0.0585(12) 0.126(7) Uani 0.340(10) 1 d D . P A 2
H4AA H 0.928485 0.478531 0.013710 0.151 Uiso 0.340(10) 1 calc R U P A 2
H4AB H 0.935368 0.402230 0.072176 0.151 Uiso 0.340(10) 1 calc R U P A 2
C6A C 0.7190(18) 0.4486(12) 0.0388(6) 0.085(4) Uani 0.340(10) 1 d D . P A 2
H6A H 0.674936 0.427990 -0.009764 0.102 Uiso 0.340(10) 1 calc R U P A 2
C2A C 0.5918(17) 0.4683(11) 0.0921(6) 0.072(4) Uani 0.340(10) 1 d D . P A 2
H2AA H 0.521573 0.416471 0.096464 0.086 Uiso 0.340(10) 1 calc R U P A 2
H2AB H 0.513114 0.514991 0.070513 0.086 Uiso 0.340(10) 1 calc R U P A 2

loop_
_atom_site_aniso_label
_atom_site_aniso_U_11
_atom_site_aniso_U_22
_atom_site_aniso_U_33
_atom_site_aniso_U_23
_atom_site_aniso_U_13
_atom_site_aniso_U_12
Mn1 0.0426(2) 0.0435(2) 0.0587(2) -0.00620(15) 0.01059(16) 0.00479(14)
Cl1 0.0426(3) 0.1026(6) 0.0835(5) -0.0106(4) 0.0052(3) 0.0080(3)
Cl2 0.0825(5) 0.0595(4) 0.0701(4) -0.0220(3) 0.0252(3) -0.0121(3)
N1 0.0643(14) 0.0626(14) 0.0798(15) -0.0122(11) 0.0338(12) -0.0061(11)
N2 0.0445(10) 0.0406(10) 0.0505(10) -0.0021(8) 0.0099(8) 0.0017(8)
N3 0.0409(9) 0.0426(10) 0.0448(10) -0.0029(8) 0.0071(8) -0.0015(8)
C7 0.0837(19) 0.0549(16) 0.0728(17) 0.0010(13) 0.0351(15) -0.0072(14)
C8 0.0591(14) 0.0480(13) 0.0544(13) -0.0015(11) 0.0120(11) -0.0034(11)
C9 0.0412(11) 0.0425(11) 0.0505(12) -0.0065(9) 0.0063(9) 0.0022(9)
C10 0.0551(14) 0.0528(14) 0.0617(15) -0.0076(12) 0.0107(11) 0.0128(11)
C11 0.0701(17) 0.0480(14) 0.0684(16) -0.0022(12) 0.0011(13) 0.0157(12)
C12 0.0785(18) 0.0432(13) 0.0636(15) 0.0073(11) 0.0061(13) 0.0018(12)
C13 0.0397(11) 0.0491(13) 0.0497(12) -0.0064(10) 0.0106(9) 0.0013(9)
C14 0.0505(12) 0.0455(12) 0.0456(12) -0.0013(10) 0.0106(10) -0.0018(10)
C15 0.0590(15) 0.0636(16) 0.0636(15) 0.0103(13) -0.0067(12) -0.0141(12)
C16 0.082(2) 0.0765(19) 0.0603(16) 0.0153(14) -0.0082(14) -0.0122(16)
C17 0.093(2) 0.0577(16) 0.0698(17) 0.0157(14) 0.0050(16) -0.0106(15)
C18 0.0760(18) 0.0598(16) 0.0691(16) 0.0062(13) 0.0120(14) -0.0194(14)
C19 0.0510(13) 0.0514(13) 0.0557(13) 0.0020(11) 0.0036(11) -0.0067(10)
C1 0.064(3) 0.046(3) 0.064(3) 0.020(2) 0.033(2) 0.008(2)
C2 0.088(5) 0.078(5) 0.099(6) -0.034(4) 0.051(4) -0.026(4)
C3 0.054(4) 0.210(14) 0.105(7) -0.042(9) 0.022(4) 0.014(6)
C4 0.129(6) 0.061(4) 0.105(5) 0.015(3) 0.069(4) 0.034(4)
C5 0.051(3) 0.171(9) 0.098(6) -0.067(6) 0.017(3) -0.006(5)
C6 0.125(7) 0.104(6) 0.152(8) -0.063(6) 0.090(7) -0.032(5)
C1A 0.142(15) 0.063(8) 0.097(10) -0.008(6) 0.088(11) -0.025(8)
C5A 0.063(7) 0.081(8) 0.102(10) -0.031(6) 0.017(6) -0.021(6)
C3A 0.079(11) 0.090(8) 0.092(11) -0.017(8) 0.045(9) -0.026(7)
C4A 0.150(17) 0.109(13) 0.147(15) -0.031(11) 0.104(14) -0.012(11)
C6A 0.083(8) 0.122(12) 0.053(6) -0.030(6) 0.020(5) -0.008(8)
C2A 0.066(6) 0.100(11) 0.050(6) -0.017(6) 0.010(4) -0.025(7)

loop_
_atom_type_symbol
_atom_type_description
_atom_type_scat_dispersion_real
_atom_type_scat_dispersion_imag
_atom_type_scat_source
C C 0.0033 0.0016 'International Tables Vol C Tables 4.2.6.8 and 6.1.1.4'
H H 0.0000 0.0000 'International Tables Vol C Tables 4.2.6.8 and 6.1.1.4'
Cl Cl 0.1484 0.1585 'International Tables Vol C Tables 4.2.6.8 and 6.1.1.4'
Mn Mn 0.3368 0.7283 'International Tables Vol C Tables 4.2.6.8 and 6.1.1.4'
N N 0.0061 0.0033 'International Tables Vol C Tables 4.2.6.8 and 6.1.1.4'

loop_
_geom_angle_atom_site_label_1
_geom_angle_atom_site_label_2
_geom_angle_atom_site_label_3
_geom_angle
_geom_angle_site_symmetry_1
_geom_angle_site_symmetry_3
_geom_angle_publ_flag
Cl1 Mn1 Cl2 116.85(3) . . ?
Cl1 Mn1 N1 97.27(6) . . ?
Cl1 Mn1 N3 102.47(5) . . ?
Cl2 Mn1 N1 100.98(6) . . ?
Cl2 Mn1 N3 98.69(5) . . ?
N2 Mn1 Cl1 120.78(5) . . ?
N2 Mn1 Cl2 122.32(5) . . ?
N2 Mn1 N1 70.26(7) . . ?
N2 Mn1 N3 71.60(6) . . ?
N3 Mn1 N1 141.85(7) . . ?
C7 N1 Mn1 113.58(17) . . ?
C7 N1 C1 111.4(3) . . ?
C7 N1 C1A 135.5(5) . . ?
C1 N1 Mn1 135.0(2) . . ?
C1A N1 Mn1 110.0(5) . . ?
C8 N2 Mn1 121.18(15) . . ?
C9 N2 Mn1 119.46(14) . . ?
C9 N2 C8 119.25(19) . . ?
C13 N3 Mn1 113.65(15) . . ?
C13 N3 C14 116.80(19) . . ?
C14 N3 Mn1 129.54(13) . . ?
N1 C7 H7 119.9 . . ?
N1 C7 C8 120.1(2) . . ?
C8 C7 H7 119.9 . . ?
N2 C8 C7 114.7(2) . . ?
N2 C8 C12 122.1(2) . . ?
C12 C8 C7 123.2(2) . . ?
N2 C9 C10 121.3(2) . . ?
N2 C9 C13 115.00(19) . . ?
C10 C9 C13 123.7(2) . . ?
C9 C10 H10 120.4 . . ?
C11 C10 C9 119.3(2) . . ?
C11 C10 H10 120.4 . . ?
C10 C11 H11 120.2 . . ?
C10 C11 C12 119.7(2) . . ?
C12 C11 H11 120.2 . . ?
C8 C12 H12 120.8 . . ?
C11 C12 C8 118.4(2) . . ?
C11 C12 H12 120.8 . . ?
N3 C13 C9 120.2(2) . . ?
N3 C13 H13 119.9 . . ?
C9 C13 H13 119.9 . . ?
N3 C14 H14 108.4 . . ?
N3 C14 C15 111.08(19) . . ?
N3 C14 C19 109.67(18) . . ?
C15 C14 H14 108.4 . . ?
C15 C14 C19 110.8(2) . . ?
C19 C14 H14 108.4 . . ?
C14 C15 H15A 109.6 . . ?
C14 C15 H15B 109.6 . . ?
C14 C15 C16 110.1(2) . . ?
H15A C15 H15B 108.2 . . ?
C16 C15 H15A 109.6 . . ?
C16 C15 H15B 109.6 . . ?
C15 C16 H16A 109.3 . . ?
C15 C16 H16B 109.3 . . ?
H16A C16 H16B 108.0 . . ?
C17 C16 C15 111.6(2) . . ?
C17 C16 H16A 109.3 . . ?
C17 C16 H16B 109.3 . . ?
C16 C17 H17A 109.3 . . ?
C16 C17 H17B 109.3 . . ?
C16 C17 C18 111.6(2) . . ?
H17A C17 H17B 108.0 . . ?
C18 C17 H17A 109.3 . . ?
C18 C17 H17B 109.3 . . ?
C17 C18 H18A 109.3 . . ?
C17 C18 H18B 109.3 . . ?
C17 C18 C19 111.6(2) . . ?
H18A C18 H18B 108.0 . . ?
C19 C18 H18A 109.3 . . ?
C19 C18 H18B 109.3 . . ?
C14 C19 C18 109.7(2) . . ?
C14 C19 H19A 109.7 . . ?
C14 C19 H19B 109.7 . . ?
C18 C19 H19A 109.7 . . ?
C18 C19 H19B 109.7 . . ?
H19A C19 H19B 108.2 . . ?
N1 C1 H1 114.4 . . ?
N1 C1 C2 106.2(4) . . ?
C2 C1 H1 114.4 . . ?
C5 C1 N1 107.2(5) . . ?
C5 C1 H1 114.4 . . ?
C5 C1 C2 98.7(7) . . ?
C1 C2 H2A 109.2 . . ?
C1 C2 H2B 109.2 . . ?
H2A C2 H2B 107.9 . . ?
C6 C2 C1 112.1(5) . . ?
C6 C2 H2A 109.2 . . ?
C6 C2 H2B 109.2 . . ?
H3A C3 H3B 107.8 . . ?
C4 C3 H3A 109.0 . . ?
C4 C3 H3B 109.0 . . ?
C4 C3 C5 112.9(7) . . ?
C5 C3 H3A 109.0 . . ?
C5 C3 H3B 109.0 . . ?
C3 C4 H4A 106.9 . . ?
C3 C4 H4B 106.9 . . ?
H4A C4 H4B 106.7 . . ?
C6 C4 C3 121.6(7) . . ?
C6 C4 H4A 106.9 . . ?
C6 C4 H4B 106.9 . . ?
C1 C5 C3 110.2(7) . . ?
C1 C5 H5A 109.6 . . ?
C1 C5 H5B 109.6 . . ?
C3 C5 H5A 109.6 . . ?
C3 C5 H5B 109.6 . . ?
H5A C5 H5B 108.1 . . ?
C2 C6 H6 121.0 . . ?
C4 C6 C2 118.1(8) . . ?
C4 C6 H6 121.0 . . ?
N1 C1A H1A 113.5 . . ?
N1 C1A C2A 99.6(11) . . ?
C5A C1A N1 110.8(10) . . ?
C5A C1A H1A 113.5 . . ?
C5A C1A C2A 104.7(12) . . ?
C2A C1A H1A 113.5 . . ?
C1A C5A H5AA 109.3 . . ?
C1A C5A H5AB 109.3 . . ?
C1A C5A C3A 111.7(11) . . ?
H5AA C5A H5AB 107.9 . . ?
C3A C5A H5AA 109.3 . . ?
C3A C5A H5AB 109.3 . . ?
C5A C3A H3AA 108.5 . . ?
C5A C3A H3AB 108.5 . . ?
H3AA C3A H3AB 107.5 . . ?
C4A C3A C5A 115.1(12) . . ?
C4A C3A H3AA 108.5 . . ?
C4A C3A H3AB 108.5 . . ?
C3A C4A H4AA 107.2 . . ?
C3A C4A H4AB 107.2 . . ?
H4AA C4A H4AB 106.8 . . ?
C6A C4A C3A 120.5(12) . . ?
C6A C4A H4AA 107.2 . . ?
C6A C4A H4AB 107.2 . . ?
C4A C6A H6A 118.9 . . ?
C4A C6A C2A 122.3(10) . . ?
C2A C6A H6A 118.9 . . ?
C1A C2A H2AA 109.1 . . ?
C1A C2A H2AB 109.1 . . ?
C6A C2A C1A 112.5(9) . . ?
C6A C2A H2AA 109.1 . . ?
C6A C2A H2AB 109.1 . . ?
H2AA C2A H2AB 107.8 . . ?

loop_
_geom_bond_atom_site_label_1
_geom_bond_atom_site_label_2
_geom_bond_distance
_geom_bond_site_symmetry_2
_geom_bond_publ_flag
Mn1 Cl1 2.3346(9) . ?
Mn1 Cl2 2.3400(8) . ?
Mn1 N1 2.412(2) . ?
Mn1 N2 2.1991(18) . ?
Mn1 N3 2.3618(18) . ?
N1 C7 1.263(3) . ?
N1 C1 1.510(5) . ?
N1 C1A 1.530(12) . ?
N2 C8 1.340(3) . ?
N2 C9 1.338(3) . ?
N3 C13 1.269(3) . ?
N3 C14 1.475(3) . ?
C7 H7 0.9300 . ?
C7 C8 1.461(4) . ?
C8 C12 1.389(3) . ?
C9 C10 1.389(3) . ?
C9 C13 1.466(3) . ?
C10 H10 0.9300 . ?
C10 C11 1.372(4) . ?
C11 H11 0.9300 . ?
C11 C12 1.374(4) . ?
C12 H12 0.9300 . ?
C13 H13 0.9300 . ?
C14 H14 0.9800 . ?
C14 C15 1.512(3) . ?
C14 C19 1.514(3) . ?
C15 H15A 0.9700 . ?
C15 H15B 0.9700 . ?
C15 C16 1.527(4) . ?
C16 H16A 0.9700 . ?
C16 H16B 0.9700 . ?
C16 C17 1.506(4) . ?
C17 H17A 0.9700 . ?
C17 H17B 0.9700 . ?
C17 C18 1.514(4) . ?
C18 H18A 0.9700 . ?
C18 H18B 0.9700 . ?
C18 C19 1.522(3) . ?
C19 H19A 0.9700 . ?
C19 H19B 0.9700 . ?
C1 H1 0.9800 . ?
C1 C2 1.575(7) . ?
C1 C5 1.499(8) . ?
C2 H2A 0.9700 . ?
C2 H2B 0.9700 . ?
C2 C6 1.525(8) . ?
C3 H3A 0.9700 . ?
C3 H3B 0.9700 . ?
C3 C4 1.427(9) . ?
C3 C5 1.530(8) . ?
C4 H4A 0.9700 . ?
C4 H4B 0.9700 . ?
C4 C6 1.261(10) . ?
C5 H5A 0.9700 . ?
C5 H5B 0.9700 . ?
C6 H6 0.9300 . ?
C1A H1A 0.9800 . ?
C1A C5A 1.430(12) . ?
C1A C2A 1.587(14) . ?
C5A H5AA 0.9700 . ?
C5A H5AB 0.9700 . ?
C5A C3A 1.532(14) . ?
C3A H3AA 0.9700 . ?
C3A H3AB 0.9700 . ?
C3A C4A 1.442(14) . ?
C4A H4AA 0.9700 . ?
C4A H4AB 0.9700 . ?
C4A C6A 1.277(14) . ?
C6A H6A 0.9300 . ?
C6A C2A 1.519(12) . ?
C2A H2AA 0.9700 . ?
C2A H2AB 0.9700 . ?

loop_
_geom_torsion_atom_site_label_1
_geom_torsion_atom_site_label_2
_geom_torsion_atom_site_label_3
_geom_torsion_atom_site_label_4
_geom_torsion
_geom_torsion_site_symmetry_1
_geom_torsion_site_symmetry_2
_geom_torsion_site_symmetry_3
_geom_torsion_site_symmetry_4
_geom_torsion_publ_flag
Mn1 N1 C7 C8 -4.5(3) . . . . ?
Mn1 N1 C1 C2 43.8(6) . . . . ?
Mn1 N1 C1 C5 -60.9(7) . . . . ?
Mn1 N1 C1A C5A -138.2(11) . . . . ?
Mn1 N1 C1A C2A 111.9(9) . . . . ?
Mn1 N2 C8 C7 -2.5(3) . . . . ?
Mn1 N2 C8 C12 175.63(18) . . . . ?
Mn1 N2 C9 C10 -174.74(17) . . . . ?
Mn1 N2 C9 C13 4.2(2) . . . . ?
Mn1 N3 C13 C9 -0.3(3) . . . . ?
Mn1 N3 C14 C15 50.3(3) . . . . ?
Mn1 N3 C14 C19 -72.5(2) . . . . ?
N1 C7 C8 N2 4.8(4) . . . . ?
N1 C7 C8 C12 -173.3(3) . . . . ?
N1 C1 C2 C6 -171.5(7) . . . . ?
N1 C1 C5 C3 176.4(7) . . . . ?
N1 C1A C5A C3A -170.1(12) . . . . ?
N1 C1A C2A C6A 160.9(10) . . . . ?
N2 C8 C12 C11 -1.3(4) . . . . ?
N2 C9 C10 C11 -0.6(4) . . . . ?
N2 C9 C13 N3 -2.5(3) . . . . ?
N3 C14 C15 C16 179.4(2) . . . . ?
N3 C14 C19 C18 -178.2(2) . . . . ?
C7 N1 C1 C2 -135.8(5) . . . . ?
C7 N1 C1 C5 119.5(6) . . . . ?
C7 N1 C1A C5A 29.5(17) . . . . ?
C7 N1 C1A C2A -80.3(9) . . . . ?
C7 C8 C12 C11 176.6(3) . . . . ?
C8 N2 C9 C10 1.3(3) . . . . ?
C8 N2 C9 C13 -179.75(19) . . . . ?
C9 N2 C8 C7 -178.4(2) . . . . ?
C9 N2 C8 C12 -0.3(3) . . . . ?
C9 C10 C11 C12 -1.1(4) . . . . ?
C10 C9 C13 N3 176.4(2) . . . . ?
C10 C11 C12 C8 2.0(4) . . . . ?
C13 N3 C14 C15 -131.2(2) . . . . ?
C13 N3 C14 C19 105.9(2) . . . . ?
C13 C9 C10 C11 -179.5(2) . . . . ?
C14 N3 C13 C9 -178.98(18) . . . . ?
C14 C15 C16 C17 55.7(4) . . . . ?
C15 C14 C19 C18 58.8(3) . . . . ?
C15 C16 C17 C18 -53.8(4) . . . . ?
C16 C17 C18 C19 54.3(3) . . . . ?
C17 C18 C19 C14 -56.4(3) . . . . ?
C19 C14 C15 C16 -58.4(3) . . . . ?
C1 N1 C7 C8 175.2(3) . . . . ?
C1 C2 C6 C4 43.9(13) . . . . ?
C2 C1 C5 C3 66.4(10) . . . . ?
C3 C4 C6 C2 -27.5(17) . . . . ?
C4 C3 C5 C1 -55.3(14) . . . . ?
C5 C1 C2 C6 -60.7(9) . . . . ?
C5 C3 C4 C6 32.2(18) . . . . ?
C1A N1 C7 C8 -171.9(8) . . . . ?
C1A C5A C3A C4A 42(3) . . . . ?
C5A C1A C2A C6A 46.3(17) . . . . ?
C5A C3A C4A C6A 5(3) . . . . ?
C3A C4A C6A C2A -23(3) . . . . ?
C4A C6A C2A C1A -4(3) . . . . ?
C2A C1A C5A C3A -64(2) . . . . ?
